data_7015252
loop_
_publ_author_name
'Roggan, Stefan'
'Limberg, Christian'
'Knispel, Christina'
'Tilley, T. Don'

_publ_section_title
;
 Transition metal complexes of the novel hexadentate ligand
 1,4-bis(di(N-methylimidazol-2-yl)methyl)phthalazine.
;
_journal_issue 16
_journal_name_full 'Dalton transactions (Cambridge, England : 2003)'
_journal_page_first 4315
_journal_page_last 4323
_journal_paper_doi 10.1039/c0dt01406k
_journal_volume 40
_journal_year 2011
_chemical_formula_moiety 'C28 H34 Cl2 Co2 N10 O2, 2(F6 P), unknown solvate'
_chemical_formula_sum 'C28 H34 Cl2 Co2 F12 N10 O2 P2'
_chemical_formula_weight 1021.35
_chemical_name_systematic
;
?
;
_space_group_IT_number 15
_symmetry_cell_setting monoclinic
_symmetry_Int_Tables_number 15
_symmetry_space_group_name_Hall '-C 2yc'
_symmetry_space_group_name_H-M 'C 1 2/c 1'
_atom_sites_solution_hydrogens geom
_atom_sites_solution_primary direct
_atom_sites_solution_secondary difmap
_audit_creation_method SHELXL-97
_cell_angle_alpha 90.00
_cell_angle_beta 101.431(2)
_cell_angle_gamma 90.00
_cell_formula_units_Z 8
_cell_length_a 32.2485(7)
_cell_length_b 11.1423(2)
_cell_length_c 27.0595(6)
_cell_measurement_reflns_used 56342
_cell_measurement_temperature 100(2)
_cell_measurement_theta_max 26.09
_cell_measurement_theta_min 2.04
_cell_volume 9530.2(3)
_computing_cell_refinement 'X-AREA (Stoe & Cie, 2002)'
_computing_data_collection 'X-AREA (Stoe & Cie, 2002)'
_computing_data_reduction 'X-RED (Stoe & Cie, 2002)'
_computing_molecular_graphics 'DIAMOND (Brandenburg & Berndt, 1999)'
_computing_publication_material 'SHELXL97 (Sheldrick, 1997)'
_computing_structure_refinement 'SHELXL-97 (Sheldrick, 1997)'
_computing_structure_solution 'SIR2004 (Burla et al., 2005)'
_diffrn_ambient_temperature 100(2)
_diffrn_detector_area_resol_mean 6.67
_diffrn_measured_fraction_theta_full 0.995
_diffrn_measured_fraction_theta_max 0.995
_diffrn_measurement_device_type 'Stoe IPDS-2t diffractometer'
_diffrn_measurement_method '\w-rotation,\w-incr.=1\%,281 exposures'
_diffrn_radiation_collimation '0.5 mm diameter monocapillary'
_diffrn_radiation_monochromator 'planar graphite'
_diffrn_radiation_source 'long fine focus sealed X-ray tube'
_diffrn_radiation_type MoK\a
_diffrn_radiation_wavelength 0.71073
_diffrn_reflns_av_R_equivalents 0.0000
_diffrn_reflns_av_sigmaI/netI 0.0441
_diffrn_reflns_limit_h_max 38
_diffrn_reflns_limit_h_min -39
_diffrn_reflns_limit_k_max 13
_diffrn_reflns_limit_k_min 0
_diffrn_reflns_limit_l_max 32
_diffrn_reflns_limit_l_min 0
_diffrn_reflns_number 8967
_diffrn_reflns_theta_full 25.63
_diffrn_reflns_theta_max 25.63
_diffrn_reflns_theta_min 2.58
_diffrn_standards_decay_% 4
_exptl_absorpt_coefficient_mu 0.958
_exptl_absorpt_correction_T_max 0.9273
_exptl_absorpt_correction_T_min 0.8314
_exptl_absorpt_correction_type refdelf
_exptl_absorpt_process_details
;
The correction was carried out by ABSCOR (Stoe, 1997), a modification of
DIFABS (Walker, N. & Stuart, D. (1983). Acta Cryst. A39, 158-166.
In contrary to DIFABS, ABSCOR loads F^2^ values instead of F ones.
;
_exptl_crystal_colour yellow
_exptl_crystal_density_diffrn 1.424
_exptl_crystal_density_method none
_exptl_crystal_description prism
_exptl_crystal_F_000 4112
_exptl_crystal_size_max 0.20
_exptl_crystal_size_mid 0.12
_exptl_crystal_size_min 0.08
_platon_squeeze_details ' ?'
_refine_diff_density_max 0.781
_refine_diff_density_min -0.652
_refine_diff_density_rms 0.082
_refine_ls_extinction_method none
_refine_ls_goodness_of_fit_ref 0.886
_refine_ls_hydrogen_treatment mixed
_refine_ls_matrix_type full
_refine_ls_number_parameters 566
_refine_ls_number_reflns 8967
_refine_ls_number_restraints 175
_refine_ls_restrained_S_all 0.946
_refine_ls_R_factor_all 0.0611
_refine_ls_R_factor_gt 0.0452
_refine_ls_shift/su_max 0.002
_refine_ls_shift/su_mean 0.000
_refine_ls_structure_factor_coef Fsqd
_refine_ls_weighting_details 'calc w=1/[\s^2^(Fo^2^)+(0.0782P)^2^+0.0000P] where P=(Fo^2^+2Fc^2^)/3'
_refine_ls_weighting_scheme calc
_refine_ls_wR_factor_gt 0.1121
_refine_ls_wR_factor_ref 0.1157
_reflns_number_gt 6118
_reflns_number_total 8967
_reflns_threshold_expression >2sigma(I)
_cod_data_source_file c0dt01406k.txt
_cod_data_source_block 3
_cod_original_sg_symbol_H-M 'C 2/c'
_cod_database_code 7015252

loop_
_symmetry_equiv_pos_as_xyz
'x, y, z'
'-x, y, -z+1/2'
'x+1/2, y+1/2, z'
'-x+1/2, y+1/2, -z+1/2'
'-x, -y, -z'
'x, -y, z-1/2'
'-x+1/2, -y+1/2, -z'
'x+1/2, -y+1/2, z-1/2'

loop_
_atom_site_label
_atom_site_type_symbol
_atom_site_fract_x
_atom_site_fract_y
_atom_site_fract_z
_atom_site_U_iso_or_equiv
_atom_site_adp_type
_atom_site_occupancy
_atom_site_symmetry_multiplicity
_atom_site_calc_flag
_atom_site_refinement_flags
_atom_site_disorder_assembly
_atom_site_disorder_group
C1 C 0.73024(13) 0.3695(3) 0.34936(16) 0.0486(10) Uani 1 1 d . . .
H1 H 0.7309 0.2850 0.3542 0.058 Uiso 1 1 calc R . .
C2 C 0.76384(13) 0.4414(4) 0.35927(15) 0.0457(10) Uani 1 1 d . . .
H2 H 0.7923 0.4179 0.3716 0.055 Uiso 1 1 calc R . .
C3 C 0.70750(12) 0.5485(3) 0.33049(12) 0.0320(8) Uani 1 1 d . . .
C4 C 0.77540(12) 0.6641(4) 0.35341(16) 0.0451(9) Uani 1 1 d . . .
H4A H 0.7700 0.7086 0.3215 0.054 Uiso 1 1 calc R . .
H4B H 0.8053 0.6415 0.3620 0.054 Uiso 1 1 calc R . .
H4C H 0.7684 0.7148 0.3802 0.054 Uiso 1 1 calc R . .
C5 C 0.59762(13) 0.5416(4) 0.21379(14) 0.0457(9) Uani 1 1 d . . .
H5 H 0.5770 0.4855 0.1980 0.055 Uiso 1 1 calc R . .
C6 C 0.60687(14) 0.6485(4) 0.19365(14) 0.0494(10) Uani 1 1 d . . .
H6 H 0.5942 0.6799 0.1616 0.059 Uiso 1 1 calc R . .
C7 C 0.64711(11) 0.6269(3) 0.26861(12) 0.0316(7) Uani 1 1 d . . .
C8 C 0.65912(15) 0.8162(4) 0.22255(15) 0.0496(10) Uani 1 1 d . . .
H8A H 0.6439 0.8567 0.1922 0.060 Uiso 1 1 calc R . .
H8B H 0.6884 0.8010 0.2192 0.060 Uiso 1 1 calc R . .
H8C H 0.6590 0.8674 0.2520 0.060 Uiso 1 1 calc R . .
C9 C 0.67717(10) 0.6505(3) 0.31719(11) 0.0272(7) Uani 1 1 d . . .
H9 H 0.6932 0.7263 0.3144 0.033 Uiso 1 1 calc R . .
C10 C 0.65202(10) 0.6626(3) 0.35961(11) 0.0265(7) Uani 1 1 d . . .
C11 C 0.65207(10) 0.7662(3) 0.39035(12) 0.0281(7) Uani 1 1 d . . .
C12 C 0.67326(11) 0.8730(3) 0.38289(13) 0.0330(8) Uani 1 1 d . . .
H12 H 0.6885 0.8787 0.3563 0.040 Uiso 1 1 calc R . .
C13 C 0.67185(12) 0.9689(3) 0.41422(14) 0.0393(9) Uani 1 1 d . . .
H13 H 0.6855 1.0418 0.4088 0.047 Uiso 1 1 calc R . .
C14 C 0.65040(13) 0.9601(3) 0.45410(15) 0.0424(9) Uani 1 1 d . . .
H14 H 0.6503 1.0268 0.4760 0.051 Uiso 1 1 calc R . .
C15 C 0.62964(12) 0.8575(3) 0.46223(13) 0.0365(8) Uani 1 1 d . . .
H15 H 0.6150 0.8533 0.4894 0.044 Uiso 1 1 calc R . .
C16 C 0.62989(11) 0.7580(3) 0.43029(12) 0.0291(7) Uani 1 1 d . . .
C17 C 0.60881(11) 0.6475(3) 0.43493(12) 0.0287(7) Uani 1 1 d . . .
C18 C 0.62466(12) 0.3300(3) 0.52176(13) 0.0368(8) Uani 1 1 d . . .
H18 H 0.6289 0.2463 0.5180 0.044 Uiso 1 1 calc R . .
C19 C 0.64015(12) 0.3945(3) 0.56372(13) 0.0364(8) Uani 1 1 d . . .
H19 H 0.6570 0.3658 0.5942 0.044 Uiso 1 1 calc R . .
C20 C 0.60368(11) 0.5118(3) 0.50551(12) 0.0309(7) Uani 1 1 d . . .
C21 C 0.63488(14) 0.6134(4) 0.58760(15) 0.0483(10) Uani 1 1 d . . .
H21A H 0.6510 0.6744 0.5733 0.058 Uiso 1 1 calc R . .
H21B H 0.6514 0.5858 0.6200 0.058 Uiso 1 1 calc R . .
H21C H 0.6081 0.6479 0.5927 0.058 Uiso 1 1 calc R . .
C22 C 0.58418(11) 0.6202(3) 0.47685(12) 0.0309(7) Uani 1 1 d . . .
H22 H 0.5858 0.6905 0.5001 0.037 Uiso 1 1 calc R . .
C23 C 0.53889(11) 0.5940(3) 0.45375(12) 0.0335(8) Uani 1 1 d . . .
C24 C 0.48369(12) 0.5073(4) 0.41047(14) 0.0426(9) Uani 1 1 d . . .
H25 H 0.4662 0.4516 0.3893 0.051 Uiso 1 1 calc R . .
C25 C 0.46986(13) 0.6048(4) 0.43183(14) 0.0457(10) Uani 1 1 d . . .
H24 H 0.4413 0.6303 0.4285 0.055 Uiso 1 1 calc R . .
C26 C 0.50578(14) 0.7712(4) 0.48888(16) 0.0510(10) Uani 1 1 d . . .
H26A H 0.5237 0.8309 0.4767 0.061 Uiso 1 1 calc R . .
H26B H 0.5170 0.7543 0.5246 0.061 Uiso 1 1 calc R . .
H26C H 0.4769 0.8025 0.4850 0.061 Uiso 1 1 calc R . .
C27 C 0.65265(15) 0.2423(4) 0.23516(15) 0.0514(11) Uani 1 1 d . . .
H27A H 0.6781 0.2926 0.2417 0.062 Uiso 1 1 calc R . .
H27B H 0.6338 0.2695 0.2042 0.062 Uiso 1 1 calc R . .
H27C H 0.6607 0.1586 0.2312 0.062 Uiso 1 1 calc R . .
C28 C 0.55031(17) 0.1173(4) 0.4077(2) 0.0671(13) Uani 1 1 d . . .
H28A H 0.5729 0.1004 0.4368 0.080 Uiso 1 1 calc R . .
H28B H 0.5608 0.1042 0.3765 0.080 Uiso 1 1 calc R . .
H28C H 0.5263 0.0637 0.4084 0.080 Uiso 1 1 calc R . .
Cl1 Cl 0.63743(3) 0.27579(8) 0.39477(4) 0.0427(2) Uani 1 1 d . . .
Cl2 Cl 0.55351(3) 0.39482(10) 0.31682(4) 0.0509(3) Uani 1 1 d . . .
Co1 Co 0.629743(17) 0.40452(4) 0.319219(18) 0.03614(14) Uani 1 1 d . . .
Co2 Co 0.575358(16) 0.38816(4) 0.408310(17) 0.03335(13) Uani 1 1 d . . .
F1 F 0.78426(9) 0.1452(2) 0.34252(11) 0.0438(8) Uani 0.800(5) 1 d PDU A 1
F1S F 0.7684(4) 0.0964(11) 0.3609(4) 0.049(3) Uiso 0.200(5) 1 d PDU A 2
F2 F 0.71548(8) 0.0768(2) 0.32212(10) 0.0623(7) Uani 1 1 d D A 1
F3 F 0.76821(9) -0.0382(2) 0.36779(10) 0.0483(9) Uani 0.800(5) 1 d PDU A 1
F3S F 0.7513(4) -0.0964(10) 0.3307(5) 0.056(4) Uiso 0.200(5) 1 d PDU A 2
F4 F 0.73811(12) -0.0870(3) 0.28973(14) 0.0686(11) Uani 0.800(5) 1 d PDU A 1
F4S F 0.7422(5) -0.0199(16) 0.2545(5) 0.083(5) Uiso 0.200(5) 1 d PDU A 2
F5 F 0.80556(8) -0.0147(3) 0.30621(9) 0.0639(7) Uani 1 1 d D A 1
F6 F 0.75488(10) 0.0992(3) 0.26245(10) 0.0520(9) Uani 0.800(5) 1 d PDU A 1
F6S F 0.7560(4) 0.1592(12) 0.2806(5) 0.056(4) Uiso 0.200(5) 1 d PDU A 2
F7 F 0.5894(2) 0.1416(3) 0.60135(12) 0.082(2) Uani 0.777(9) 1 d PDU B 1
F7S F 0.6214(4) 0.1180(10) 0.6038(4) 0.042(3) Uiso 0.223(9) 1 d PDU B 2
F8 F 0.54456(16) -0.0085(6) 0.5906(3) 0.119(2) Uani 0.777(9) 1 d PDU B 1
F8S F 0.5540(3) 0.0536(12) 0.6004(4) 0.048(4) Uiso 0.223(9) 1 d PDU B 2
F9 F 0.60926(14) -0.0349(3) 0.64293(9) 0.1046(13) Uani 1 1 d D B .
F10 F 0.5938(2) -0.1331(3) 0.57249(14) 0.0646(14) Uani 0.777(9) 1 d PDU B 1
F10S F 0.5714(5) -0.1221(12) 0.5677(6) 0.063(5) Uiso 0.223(9) 1 d PDU B 2
F11 F 0.63866(14) 0.0196(7) 0.5775(2) 0.122(3) Uani 0.777(9) 1 d PDU B 1
F11S F 0.6363(3) -0.0570(11) 0.5723(4) 0.044(3) Uiso 0.223(9) 1 d PDU B 2
F12 F 0.57955(10) 0.0424(2) 0.52907(8) 0.0667(8) Uani 1 1 d D B .
N1 N 0.69436(10) 0.4353(2) 0.33107(11) 0.0377(7) Uani 1 1 d . . .
N2 N 0.74931(9) 0.5563(3) 0.34821(11) 0.0346(7) Uani 1 1 d . . .
N3 N 0.62329(10) 0.5285(3) 0.26088(11) 0.0375(7) Uani 1 1 d . . .
N4 N 0.63826(10) 0.7022(3) 0.22893(11) 0.0384(7) Uani 1 1 d . . .
N5 N 0.63077(9) 0.5651(2) 0.36610(10) 0.0280(6) Uani 1 1 d . . .
N6 N 0.60879(9) 0.5578(2) 0.40375(10) 0.0297(6) Uani 1 1 d . . .
N7 N 0.60206(9) 0.4030(2) 0.48552(10) 0.0326(6) Uani 1 1 d . . .
N8 N 0.62621(9) 0.5120(2) 0.55297(10) 0.0335(6) Uani 1 1 d . . .
N9 N 0.52700(10) 0.5006(3) 0.42387(11) 0.0365(7) Uani 1 1 d . . .
N10 N 0.50533(10) 0.6604(3) 0.45953(11) 0.0393(7) Uani 1 1 d . . .
O1 O 0.63139(14) 0.2515(3) 0.27632(13) 0.0891(14) Uani 1 1 d . . .
H1Y H 0.6191 0.1612 0.2751 0.107 Uiso 1 1 d R . .
O2 O 0.53730(10) 0.2360(2) 0.40970(11) 0.0480(7) Uani 1 1 d D . .
H2Y H 0.5106(8) 0.250(4) 0.3962(16) 0.058 Uiso 1 1 d D . .
P1 P 0.76047(3) 0.03132(8) 0.31333(4) 0.0393(2) Uani 1 1 d D . .
P2 P 0.59308(3) 0.00359(8) 0.58676(3) 0.0377(2) Uani 1 1 d D . .

loop_
_atom_site_aniso_label
_atom_site_aniso_U_11
_atom_site_aniso_U_22
_atom_site_aniso_U_33
_atom_site_aniso_U_23
_atom_site_aniso_U_13
_atom_site_aniso_U_12
C1 0.063(3) 0.0294(19) 0.064(3) 0.0109(18) 0.037(2) 0.0192(19)
C2 0.049(2) 0.046(2) 0.048(2) 0.0089(18) 0.0240(19) 0.0163(19)
C3 0.048(2) 0.0276(17) 0.0263(16) -0.0003(13) 0.0226(15) 0.0051(15)
C4 0.041(2) 0.046(2) 0.049(2) -0.0124(18) 0.0111(18) 0.0005(18)
C5 0.051(2) 0.057(2) 0.0303(19) -0.0039(18) 0.0108(17) -0.005(2)
C6 0.057(3) 0.063(3) 0.0272(18) 0.0041(18) 0.0048(17) 0.003(2)
C7 0.0401(19) 0.0344(18) 0.0243(16) 0.0030(14) 0.0158(14) 0.0030(15)
C8 0.075(3) 0.040(2) 0.036(2) 0.0138(17) 0.016(2) 0.003(2)
C9 0.0360(18) 0.0238(15) 0.0255(15) -0.0001(13) 0.0156(14) 0.0005(14)
C10 0.0371(18) 0.0214(15) 0.0245(15) 0.0034(12) 0.0147(14) 0.0048(14)
C11 0.0369(18) 0.0234(15) 0.0270(16) 0.0038(13) 0.0135(14) 0.0051(14)
C12 0.047(2) 0.0242(16) 0.0336(17) 0.0017(14) 0.0229(16) 0.0042(15)
C13 0.052(2) 0.0257(17) 0.048(2) -0.0024(15) 0.0290(18) -0.0018(16)
C14 0.063(3) 0.0266(18) 0.046(2) -0.0063(16) 0.0312(19) 0.0011(17)
C15 0.053(2) 0.0254(16) 0.0379(19) -0.0023(14) 0.0261(17) 0.0026(15)
C16 0.0400(19) 0.0248(16) 0.0270(16) 0.0027(13) 0.0171(14) 0.0064(14)
C17 0.0423(19) 0.0232(15) 0.0250(16) 0.0050(13) 0.0173(14) 0.0072(14)
C18 0.049(2) 0.0261(17) 0.041(2) 0.0080(15) 0.0218(17) 0.0066(16)
C19 0.045(2) 0.0314(18) 0.0352(18) 0.0073(15) 0.0148(16) 0.0052(16)
C20 0.0415(19) 0.0271(16) 0.0288(17) 0.0060(14) 0.0181(15) 0.0050(15)
C21 0.066(3) 0.038(2) 0.041(2) -0.0067(17) 0.0109(19) -0.0011(19)
C22 0.047(2) 0.0232(16) 0.0279(16) 0.0032(13) 0.0218(15) 0.0034(14)
C23 0.045(2) 0.0311(18) 0.0290(17) 0.0090(14) 0.0191(15) 0.0068(16)
C24 0.042(2) 0.053(2) 0.036(2) 0.0127(18) 0.0173(17) -0.0001(18)
C25 0.045(2) 0.057(2) 0.041(2) 0.0182(19) 0.0204(18) 0.011(2)
C26 0.068(3) 0.044(2) 0.049(2) 0.0038(19) 0.032(2) 0.020(2)
C27 0.077(3) 0.045(2) 0.039(2) -0.0079(18) 0.027(2) 0.005(2)
C28 0.078(3) 0.036(2) 0.091(4) -0.005(2) 0.026(3) -0.013(2)
Cl1 0.0651(6) 0.0255(4) 0.0466(5) 0.0036(4) 0.0332(5) 0.0039(4)
Cl2 0.0661(6) 0.0522(6) 0.0400(5) -0.0046(4) 0.0243(5) -0.0140(5)
Co1 0.0545(3) 0.0264(2) 0.0343(3) -0.00422(19) 0.0255(2) -0.0048(2)
Co2 0.0476(3) 0.0269(2) 0.0308(2) 0.00136(19) 0.0207(2) -0.0017(2)
F1 0.0532(17) 0.0272(14) 0.0501(16) -0.0030(12) 0.0083(13) -0.0027(12)
F2 0.0685(16) 0.0524(15) 0.0769(17) 0.0259(13) 0.0410(14) 0.0119(12)
F3 0.0671(19) 0.0410(16) 0.0419(16) 0.0179(13) 0.0233(14) 0.0039(14)
F4 0.092(3) 0.0360(17) 0.070(3) -0.0157(16) -0.0030(19) -0.0113(16)
F5 0.0744(17) 0.0742(18) 0.0542(15) 0.0051(13) 0.0395(13) 0.0176(14)
F6 0.076(2) 0.056(2) 0.0285(14) 0.0134(14) 0.0210(14) 0.0152(16)
F7 0.174(6) 0.0272(17) 0.0424(19) -0.0081(13) 0.015(2) 0.001(2)
F8 0.088(3) 0.097(4) 0.202(6) -0.015(4) 0.100(4) -0.008(3)
F9 0.209(4) 0.0626(19) 0.0313(14) 0.0112(13) -0.0019(19) 0.000(2)
F10 0.119(4) 0.0241(16) 0.057(2) -0.0045(13) 0.032(2) 0.0129(19)
F11 0.065(3) 0.141(6) 0.163(5) 0.053(5) 0.029(3) -0.026(3)
F12 0.105(2) 0.0590(16) 0.0349(12) -0.0015(11) 0.0116(13) 0.0323(15)
N1 0.0576(19) 0.0225(14) 0.0417(17) 0.0007(12) 0.0306(15) 0.0048(13)
N2 0.0407(17) 0.0337(15) 0.0326(15) -0.0002(12) 0.0151(13) 0.0084(13)
N3 0.0478(18) 0.0409(17) 0.0278(15) -0.0019(13) 0.0171(13) -0.0063(14)
N4 0.0537(19) 0.0356(16) 0.0282(15) 0.0075(13) 0.0136(14) 0.0035(14)
N5 0.0387(16) 0.0248(14) 0.0249(13) 0.0013(11) 0.0166(12) 0.0024(12)
N6 0.0420(16) 0.0242(14) 0.0285(14) 0.0045(11) 0.0203(12) 0.0033(12)
N7 0.0471(17) 0.0261(14) 0.0296(14) 0.0032(12) 0.0196(13) 0.0037(13)
N8 0.0452(17) 0.0277(14) 0.0312(15) 0.0020(12) 0.0165(13) 0.0005(13)
N9 0.0456(18) 0.0373(16) 0.0319(15) 0.0074(13) 0.0201(13) 0.0015(14)
N10 0.0508(19) 0.0408(17) 0.0340(16) 0.0115(14) 0.0270(15) 0.0137(15)
O1 0.165(4) 0.0478(18) 0.083(2) -0.0360(17) 0.092(3) -0.049(2)
O2 0.0615(18) 0.0368(15) 0.0514(17) 0.0034(12) 0.0253(14) -0.0077(14)
P1 0.0603(6) 0.0250(4) 0.0396(5) -0.0018(4) 0.0265(5) -0.0024(4)
P2 0.0543(6) 0.0292(5) 0.0308(5) -0.0022(4) 0.0112(4) -0.0014(4)

loop_
_atom_type_symbol
_atom_type_description
_atom_type_scat_dispersion_real
_atom_type_scat_dispersion_imag
_atom_type_scat_source
C C 0.0033 0.0016 'International Tables Vol C Tables 4.2.6.8 and 6.1.1.4'
H H 0.0000 0.0000 'International Tables Vol C Tables 4.2.6.8 and 6.1.1.4'
Cl Cl 0.1484 0.1585 'International Tables Vol C Tables 4.2.6.8 and 6.1.1.4'
Co Co 0.3494 0.9721 'International Tables Vol C Tables 4.2.6.8 and 6.1.1.4'
F F 0.0171 0.0103 'International Tables Vol C Tables 4.2.6.8 and 6.1.1.4'
N N 0.0061 0.0033 'International Tables Vol C Tables 4.2.6.8 and 6.1.1.4'
O O 0.0106 0.0060 'International Tables Vol C Tables 4.2.6.8 and 6.1.1.4'
P P 0.1023 0.0942 'International Tables Vol C Tables 4.2.6.8 and 6.1.1.4'

loop_
_geom_angle_atom_site_label_1
_geom_angle_atom_site_label_2
_geom_angle_atom_site_label_3
_geom_angle
_geom_angle_site_symmetry_1
_geom_angle_site_symmetry_3
_geom_angle_publ_flag
C2 C1 N1 110.1(3) . . ?
C2 C1 H1 124.9 . . ?
N1 C1 H1 124.9 . . ?
C1 C2 N2 106.7(3) . . ?
C1 C2 H2 126.6 . . ?
N2 C2 H2 126.6 . . ?
N1 C3 N2 110.9(3) . . ?
N1 C3 C9 121.9(3) . . ?
N2 C3 C9 126.8(3) . . ?
N2 C4 H4A 109.5 . . ?
N2 C4 H4B 109.5 . . ?
H4A C4 H4B 109.5 . . ?
N2 C4 H4C 109.5 . . ?
H4A C4 H4C 109.5 . . ?
H4B C4 H4C 109.5 . . ?
C6 C5 N3 108.7(4) . . ?
C6 C5 H5 125.6 . . ?
N3 C5 H5 125.6 . . ?
C5 C6 N4 106.8(3) . . ?
C5 C6 H6 126.6 . . ?
N4 C6 H6 126.6 . . ?
N3 C7 N4 111.3(3) . . ?
N3 C7 C9 122.4(3) . . ?
N4 C7 C9 126.1(3) . . ?
N4 C8 H8A 109.5 . . ?
N4 C8 H8B 109.5 . . ?
H8A C8 H8B 109.5 . . ?
N4 C8 H8C 109.5 . . ?
H8A C8 H8C 109.5 . . ?
H8B C8 H8C 109.5 . . ?
C7 C9 C3 110.9(3) . . ?
C7 C9 C10 109.0(3) . . ?
C3 C9 C10 107.7(2) . . ?
C7 C9 H9 109.7 . . ?
C3 C9 H9 109.7 . . ?
C10 C9 H9 109.7 . . ?
N5 C10 C11 122.2(3) . . ?
N5 C10 C9 113.2(3) . . ?
C11 C10 C9 124.6(3) . . ?
C12 C11 C16 119.9(3) . . ?
C12 C11 C10 123.2(3) . . ?
C16 C11 C10 116.9(3) . . ?
C13 C12 C11 119.6(3) . . ?
C13 C12 H12 120.2 . . ?
C11 C12 H12 120.2 . . ?
C12 C13 C14 120.4(3) . . ?
C12 C13 H13 119.8 . . ?
C14 C13 H13 119.8 . . ?
C15 C14 C13 121.1(3) . . ?
C15 C14 H14 119.4 . . ?
C13 C14 H14 119.4 . . ?
C14 C15 C16 119.9(3) . . ?
C14 C15 H15 120.0 . . ?
C16 C15 H15 120.0 . . ?
C15 C16 C11 119.0(3) . . ?
C15 C16 C17 124.5(3) . . ?
C11 C16 C17 116.5(3) . . ?
N6 C17 C16 122.9(3) . . ?
N6 C17 C22 112.9(3) . . ?
C16 C17 C22 124.2(3) . . ?
C19 C18 N7 109.9(3) . . ?
C19 C18 H18 125.0 . . ?
N7 C18 H18 125.0 . . ?
C18 C19 N8 105.9(3) . . ?
C18 C19 H19 127.1 . . ?
N8 C19 H19 127.1 . . ?
N7 C20 N8 111.2(3) . . ?
N7 C20 C22 123.1(3) . . ?
N8 C20 C22 125.6(3) . . ?
N8 C21 H21A 109.5 . . ?
N8 C21 H21B 109.5 . . ?
H21A C21 H21B 109.5 . . ?
N8 C21 H21C 109.5 . . ?
H21A C21 H21C 109.5 . . ?
H21B C21 H21C 109.5 . . ?
C23 C22 C20 109.4(3) . . ?
C23 C22 C17 109.5(3) . . ?
C20 C22 C17 108.4(3) . . ?
C23 C22 H22 109.9 . . ?
C20 C22 H22 109.9 . . ?
C17 C22 H22 109.9 . . ?
N9 C23 N10 111.1(3) . . ?
N9 C23 C22 123.1(3) . . ?
N10 C23 C22 125.8(3) . . ?
C25 C24 N9 109.7(4) . . ?
C25 C24 H25 125.2 . . ?
N9 C24 H25 125.2 . . ?
C24 C25 N10 106.6(3) . . ?
C24 C25 H24 126.7 . . ?
N10 C25 H24 126.7 . . ?
N10 C26 H26A 109.5 . . ?
N10 C26 H26B 109.5 . . ?
H26A C26 H26B 109.5 . . ?
N10 C26 H26C 109.5 . . ?
H26A C26 H26C 109.5 . . ?
H26B C26 H26C 109.5 . . ?
O1 C27 H27A 109.5 . . ?
O1 C27 H27B 109.5 . . ?
H27A C27 H27B 109.5 . . ?
O1 C27 H27C 109.5 . . ?
H27A C27 H27C 109.5 . . ?
H27B C27 H27C 109.5 . . ?
O2 C28 H28A 109.5 . . ?
O2 C28 H28B 109.5 . . ?
H28A C28 H28B 109.5 . . ?
O2 C28 H28C 109.5 . . ?
H28A C28 H28C 109.5 . . ?
H28B C28 H28C 109.5 . . ?
Co2 Cl1 Co1 82.88(3) . . ?
Co2 Cl2 Co1 83.56(4) . . ?
O1 Co1 N1 94.95(14) . . ?
O1 Co1 N3 97.55(13) . . ?
N1 Co1 N3 87.36(12) . . ?
O1 Co1 N5 177.61(16) . . ?
N1 Co1 N5 82.88(11) . . ?
N3 Co1 N5 83.37(11) . . ?
O1 Co1 Cl2 94.94(12) . . ?
N1 Co1 Cl2 169.89(8) . . ?
N3 Co1 Cl2 93.46(9) . . ?
N5 Co1 Cl2 87.21(8) . . ?
O1 Co1 Cl1 88.65(11) . . ?
N1 Co1 Cl1 92.01(9) . . ?
N3 Co1 Cl1 173.80(9) . . ?
N5 Co1 Cl1 90.43(7) . . ?
Cl2 Co1 Cl1 86.09(4) . . ?
O2 Co2 N7 99.88(11) . . ?
O2 Co2 N9 91.04(12) . . ?
N7 Co2 N9 85.88(11) . . ?
O2 Co2 N6 173.82(12) . . ?
N7 Co2 N6 83.05(11) . . ?
N9 Co2 N6 83.71(11) . . ?
O2 Co2 Cl2 89.45(8) . . ?
N7 Co2 Cl2 170.41(8) . . ?
N9 Co2 Cl2 96.23(9) . . ?
N6 Co2 Cl2 87.88(8) . . ?
O2 Co2 Cl1 95.03(9) . . ?
N7 Co2 Cl1 90.17(8) . . ?
N9 Co2 Cl1 173.25(9) . . ?
N6 Co2 Cl1 90.39(7) . . ?
Cl2 Co2 Cl1 86.78(4) . . ?
C3 N1 C1 105.2(3) . . ?
C3 N1 Co1 117.9(2) . . ?
C1 N1 Co1 135.7(3) . . ?
C3 N2 C2 107.0(3) . . ?
C3 N2 C4 127.4(3) . . ?
C2 N2 C4 125.5(3) . . ?
C7 N3 C5 106.2(3) . . ?
C7 N3 Co1 117.4(2) . . ?
C5 N3 Co1 136.2(3) . . ?
C7 N4 C6 106.9(3) . . ?
C7 N4 C8 127.2(3) . . ?
C6 N4 C8 125.8(3) . . ?
C10 N5 N6 121.0(3) . . ?
C10 N5 Co1 123.1(2) . . ?
N6 N5 Co1 115.88(19) . . ?
C17 N6 N5 120.4(3) . . ?
C17 N6 Co2 124.1(2) . . ?
N5 N6 Co2 115.54(19) . . ?
C20 N7 C18 106.2(3) . . ?
C20 N7 Co2 117.0(2) . . ?
C18 N7 Co2 136.1(2) . . ?
C20 N8 C19 106.7(3) . . ?
C20 N8 C21 127.9(3) . . ?
C19 N8 C21 125.4(3) . . ?
C23 N9 C24 105.9(3) . . ?
C23 N9 Co2 116.9(2) . . ?
C24 N9 Co2 137.2(3) . . ?
C23 N10 C25 106.8(3) . . ?
C23 N10 C26 127.1(3) . . ?
C25 N10 C26 126.1(3) . . ?
C27 O1 Co1 124.7(3) . . ?
C27 O1 H1Y 98.1 . . ?
Co1 O1 H1Y 137.3 . . ?
C28 O2 Co2 125.8(3) . . ?
C28 O2 H2Y 116(3) . . ?
Co2 O2 H2Y 112(3) . . ?
F1S P1 F3S 101.6(8) . . ?
F1S P1 F6 120.8(5) . . ?
F3S P1 F6 136.4(6) . . ?
F1S P1 F4 139.6(6) . . ?
F6 P1 F4 94.9(2) . . ?
F1S P1 F5 105.3(5) . . ?
F3S P1 F5 88.6(5) . . ?
F6 P1 F5 89.87(15) . . ?
F4 P1 F5 92.11(18) . . ?
F1S P1 F2 73.5(5) . . ?
F3S P1 F2 90.7(5) . . ?
F6 P1 F2 91.62(15) . . ?
F4 P1 F2 88.27(18) . . ?
F5 P1 F2 178.42(15) . . ?
F3S P1 F1 132.8(5) . . ?
F6 P1 F1 90.67(18) . . ?
F4 P1 F1 174.45(19) . . ?
F5 P1 F1 87.45(16) . . ?
F2 P1 F1 92.03(15) . . ?
F1S P1 F3 58.1(5) . . ?
F3S P1 F3 45.2(5) . . ?
F6 P1 F3 177.78(19) . . ?
F4 P1 F3 86.85(17) . . ?
F5 P1 F3 88.65(14) . . ?
F2 P1 F3 89.84(14) . . ?
F1 P1 F3 87.62(16) . . ?
F1S P1 F6S 91.5(7) . . ?
F3S P1 F6S 161.0(7) . . ?
F4 P1 F6S 120.9(5) . . ?
F5 P1 F6S 101.3(5) . . ?
F2 P1 F6S 79.8(5) . . ?
F1 P1 F6S 64.5(5) . . ?
F3 P1 F6S 149.6(6) . . ?
F1S P1 F4S 166.5(7) . . ?
F3S P1 F4S 85.6(8) . . ?
F6 P1 F4S 50.8(6) . . ?
F5 P1 F4S 86.2(6) . . ?
F2 P1 F4S 95.2(6) . . ?
F1 P1 F4S 140.9(6) . . ?
F3 P1 F4S 130.7(6) . . ?
F6S P1 F4S 79.1(8) . . ?
F8S P2 F11 150.8(6) . . ?
F8S P2 F9 89.8(5) . . ?
F11 P2 F9 92.6(3) . . ?
F8S P2 F10 118.5(5) . . ?
F11 P2 F10 90.7(3) . . ?
F9 P2 F10 87.4(2) . . ?
F8S P2 F7S 95.4(6) . . ?
F11 P2 F7S 56.2(5) . . ?
F9 P2 F7S 82.9(4) . . ?
F10 P2 F7S 144.7(5) . . ?
F11 P2 F8 174.2(3) . . ?
F9 P2 F8 93.2(3) . . ?
F10 P2 F8 89.8(3) . . ?
F7S P2 F8 124.5(5) . . ?
F8S P2 F12 93.5(5) . . ?
F11 P2 F12 83.9(2) . . ?
F9 P2 F12 176.5(2) . . ?
F10 P2 F12 92.11(18) . . ?
F7S P2 F12 95.5(4) . . ?
F8 P2 F12 90.3(3) . . ?
F8S P2 F7 58.1(5) . . ?
F11 P2 F7 92.8(3) . . ?
F9 P2 F7 92.91(18) . . ?
F10 P2 F7 176.5(3) . . ?
F8 P2 F7 86.8(3) . . ?
F12 P2 F7 87.78(16) . . ?
F8S P2 F10S 94.0(7) . . ?
F11 P2 F10S 114.5(6) . . ?
F9 P2 F10S 96.5(6) . . ?
F7S P2 F10S 170.6(7) . . ?
F8 P2 F10S 65.0(6) . . ?
F12 P2 F10S 84.6(6) . . ?
F7 P2 F10S 150.6(6) . . ?
F8S P2 F11S 177.9(6) . . ?
F9 P2 F11S 89.0(4) . . ?
F10 P2 F11S 59.7(4) . . ?
F7S P2 F11S 86.2(6) . . ?
F8 P2 F11S 149.3(5) . . ?
F12 P2 F11S 87.7(4) . . ?
F7 P2 F11S 123.8(5) . . ?
F10S P2 F11S 84.4(7) . . ?

loop_
_geom_bond_atom_site_label_1
_geom_bond_atom_site_label_2
_geom_bond_distance
_geom_bond_site_symmetry_2
_geom_bond_publ_flag
C1 C2 1.332(6) . ?
C1 N1 1.377(5) . ?
C1 H1 0.9500 . ?
C2 N2 1.376(5) . ?
C2 H2 0.9500 . ?
C3 N1 1.331(4) . ?
C3 N2 1.341(5) . ?
C3 C9 1.497(5) . ?
C4 N2 1.458(5) . ?
C4 H4A 0.9800 . ?
C4 H4B 0.9800 . ?
C4 H4C 0.9800 . ?
C5 C6 1.368(6) . ?
C5 N3 1.383(5) . ?
C5 H5 0.9500 . ?
C6 N4 1.382(5) . ?
C6 H6 0.9500 . ?
C7 N3 1.332(5) . ?
C7 N4 1.348(4) . ?
C7 C9 1.494(5) . ?
C8 N4 1.464(5) . ?
C8 H8A 0.9800 . ?
C8 H8B 0.9800 . ?
C8 H8C 0.9800 . ?
C9 C10 1.537(4) . ?
C9 H9 1.0000 . ?
C10 N5 1.314(4) . ?
C10 C11 1.422(4) . ?
C11 C12 1.407(5) . ?
C11 C16 1.412(4) . ?
C12 C13 1.370(5) . ?
C12 H12 0.9500 . ?
C13 C14 1.396(5) . ?
C13 H13 0.9500 . ?
C14 C15 1.365(5) . ?
C14 H14 0.9500 . ?
C15 C16 1.407(5) . ?
C15 H15 0.9500 . ?
C16 C17 1.424(5) . ?
C17 N6 1.308(4) . ?
C17 C22 1.539(4) . ?
C18 C19 1.353(5) . ?
C18 N7 1.368(4) . ?
C18 H18 0.9500 . ?
C19 N8 1.396(4) . ?
C19 H19 0.9500 . ?
C20 N7 1.324(4) . ?
C20 N8 1.344(4) . ?
C20 C22 1.504(4) . ?
C21 N8 1.458(5) . ?
C21 H21A 0.9800 . ?
C21 H21B 0.9800 . ?
C21 H21C 0.9800 . ?
C22 C23 1.499(5) . ?
C22 H22 1.0000 . ?
C23 N9 1.328(5) . ?
C23 N10 1.345(4) . ?
C24 C25 1.347(6) . ?
C24 N9 1.374(5) . ?
C24 H25 0.9500 . ?
C25 N10 1.384(5) . ?
C25 H24 0.9500 . ?
C26 N10 1.467(5) . ?
C26 H26A 0.9800 . ?
C26 H26B 0.9800 . ?
C26 H26C 0.9800 . ?
C27 O1 1.422(5) . ?
C27 H27A 0.9800 . ?
C27 H27B 0.9800 . ?
C27 H27C 0.9800 . ?
C28 O2 1.391(5) . ?
C28 H28A 0.9800 . ?
C28 H28B 0.9800 . ?
C28 H28C 0.9800 . ?
Cl1 Co2 2.4494(10) . ?
Cl1 Co1 2.4693(10) . ?
Cl2 Co2 2.4372(11) . ?
Cl2 Co1 2.4488(12) . ?
Co1 O1 2.069(3) . ?
Co1 N1 2.073(3) . ?
Co1 N3 2.077(3) . ?
Co1 N5 2.190(3) . ?
Co2 O2 2.098(3) . ?
Co2 N7 2.103(3) . ?
Co2 N9 2.107(3) . ?
Co2 N6 2.192(3) . ?
F1 P1 1.607(3) . ?
F1S P1 1.455(10) . ?
F2 P1 1.598(3) . ?
F3 P1 1.639(3) . ?
F3S P1 1.546(10) . ?
F4 P1 1.576(3) . ?
F4S P1 1.683(12) . ?
F5 P1 1.589(3) . ?
F6 P1 1.550(3) . ?
F6S P1 1.670(11) . ?
F7 P2 1.598(3) . ?
F7S P2 1.582(9) . ?
F8 P2 1.595(4) . ?
F8S P2 1.489(10) . ?
F9 P2 1.566(3) . ?
F10 P2 1.572(3) . ?
F10S P2 1.603(12) . ?
F11 P2 1.550(4) . ?
F11S P2 1.662(9) . ?
F12 P2 1.595(2) . ?
N5 N6 1.354(4) . ?
O1 H1Y 1.0800 . ?
O2 H2Y 0.88(2) . ?

loop_
_geom_torsion_atom_site_label_1
_geom_torsion_atom_site_label_2
_geom_torsion_atom_site_label_3
_geom_torsion_atom_site_label_4
_geom_torsion
_geom_torsion_site_symmetry_1
_geom_torsion_site_symmetry_2
_geom_torsion_site_symmetry_3
_geom_torsion_site_symmetry_4
_geom_torsion_publ_flag
N1 C1 C2 N2 1.3(4) . . . . ?
N3 C5 C6 N4 -0.6(4) . . . . ?
N3 C7 C9 C3 55.1(4) . . . . ?
N4 C7 C9 C3 -129.4(3) . . . . ?
N3 C7 C9 C10 -63.3(4) . . . . ?
N4 C7 C9 C10 112.2(4) . . . . ?
N1 C3 C9 C7 -51.2(4) . . . . ?
N2 C3 C9 C7 136.6(3) . . . . ?
N1 C3 C9 C10 68.1(4) . . . . ?
N2 C3 C9 C10 -104.2(4) . . . . ?
C7 C9 C10 N5 61.0(4) . . . . ?
C3 C9 C10 N5 -59.4(4) . . . . ?
C7 C9 C10 C11 -120.7(3) . . . . ?
C3 C9 C10 C11 118.9(3) . . . . ?
N5 C10 C11 C12 -177.5(3) . . . . ?
C9 C10 C11 C12 4.4(5) . . . . ?
N5 C10 C11 C16 3.2(5) . . . . ?
C9 C10 C11 C16 -174.9(3) . . . . ?
C16 C11 C12 C13 -0.6(5) . . . . ?
C10 C11 C12 C13 -179.9(3) . . . . ?
C11 C12 C13 C14 1.5(6) . . . . ?
C12 C13 C14 C15 -1.5(6) . . . . ?
C13 C14 C15 C16 0.4(6) . . . . ?
C14 C15 C16 C11 0.4(5) . . . . ?
C14 C15 C16 C17 -179.0(4) . . . . ?
C12 C11 C16 C15 -0.3(5) . . . . ?
C10 C11 C16 C15 179.0(3) . . . . ?
C12 C11 C16 C17 179.2(3) . . . . ?
C10 C11 C16 C17 -1.5(5) . . . . ?
C15 C16 C17 N6 178.2(3) . . . . ?
C11 C16 C17 N6 -1.3(5) . . . . ?
C15 C16 C17 C22 -2.4(5) . . . . ?
C11 C16 C17 C22 178.1(3) . . . . ?
N7 C18 C19 N8 0.5(4) . . . . ?
N7 C20 C22 C23 52.1(4) . . . . ?
N8 C20 C22 C23 -131.0(3) . . . . ?
N7 C20 C22 C17 -67.2(4) . . . . ?
N8 C20 C22 C17 109.7(4) . . . . ?
N6 C17 C22 C23 -60.8(4) . . . . ?
C16 C17 C22 C23 119.7(3) . . . . ?
N6 C17 C22 C20 58.4(4) . . . . ?
C16 C17 C22 C20 -121.0(3) . . . . ?
C20 C22 C23 N9 -54.7(4) . . . . ?
C17 C22 C23 N9 63.9(4) . . . . ?
C20 C22 C23 N10 126.1(3) . . . . ?
C17 C22 C23 N10 -115.3(3) . . . . ?
N9 C24 C25 N10 -0.3(4) . . . . ?
Co2 Cl2 Co1 O1 121.69(11) . . . . ?
Co2 Cl2 Co1 N1 -46.1(5) . . . . ?
Co2 Cl2 Co1 N3 -140.41(9) . . . . ?
Co2 Cl2 Co1 N5 -57.23(7) . . . . ?
Co2 Cl2 Co1 Cl1 33.39(3) . . . . ?
Co2 Cl1 Co1 O1 -128.30(13) . . . . ?
Co2 Cl1 Co1 N1 136.80(8) . . . . ?
Co2 Cl1 Co1 N5 53.91(8) . . . . ?
Co2 Cl1 Co1 Cl2 -33.26(3) . . . . ?
Co1 Cl2 Co2 O2 -128.74(9) . . . . ?
Co1 Cl2 Co2 N9 140.27(9) . . . . ?
Co1 Cl2 Co2 N6 56.84(8) . . . . ?
Co1 Cl2 Co2 Cl1 -33.67(3) . . . . ?
Co1 Cl1 Co2 O2 122.57(8) . . . . ?
Co1 Cl1 Co2 N7 -137.49(8) . . . . ?
Co1 Cl1 Co2 N6 -54.44(8) . . . . ?
Co1 Cl1 Co2 Cl2 33.41(3) . . . . ?
N2 C3 N1 C1 -1.1(4) . . . . ?
C9 C3 N1 C1 -174.5(3) . . . . ?
N2 C3 N1 Co1 167.9(2) . . . . ?
C9 C3 N1 Co1 -5.5(4) . . . . ?
C2 C1 N1 C3 -0.2(4) . . . . ?
C2 C1 N1 Co1 -166.2(3) . . . . ?
O1 Co1 N1 C3 141.5(3) . . . . ?
N3 Co1 N1 C3 44.2(3) . . . . ?
N5 Co1 N1 C3 -39.5(2) . . . . ?
Cl2 Co1 N1 C3 -50.7(6) . . . . ?
Cl1 Co1 N1 C3 -129.6(2) . . . . ?
O1 Co1 N1 C1 -53.7(4) . . . . ?
N3 Co1 N1 C1 -151.1(4) . . . . ?
N5 Co1 N1 C1 125.3(4) . . . . ?
Cl2 Co1 N1 C1 114.1(5) . . . . ?
Cl1 Co1 N1 C1 35.1(4) . . . . ?
N1 C3 N2 C2 1.9(4) . . . . ?
C9 C3 N2 C2 174.9(3) . . . . ?
N1 C3 N2 C4 179.8(3) . . . . ?
C9 C3 N2 C4 -7.2(5) . . . . ?
C1 C2 N2 C3 -1.9(4) . . . . ?
C1 C2 N2 C4 -179.9(3) . . . . ?
N4 C7 N3 C5 -0.3(4) . . . . ?
C9 C7 N3 C5 175.8(3) . . . . ?
N4 C7 N3 Co1 -176.9(2) . . . . ?
C9 C7 N3 Co1 -0.8(4) . . . . ?
C6 C5 N3 C7 0.5(4) . . . . ?
C6 C5 N3 Co1 176.1(3) . . . . ?
O1 Co1 N3 C7 -135.6(3) . . . . ?
N1 Co1 N3 C7 -40.9(3) . . . . ?
N5 Co1 N3 C7 42.2(3) . . . . ?
Cl2 Co1 N3 C7 129.0(2) . . . . ?
O1 Co1 N3 C5 49.2(4) . . . . ?
N1 Co1 N3 C5 143.9(4) . . . . ?
N5 Co1 N3 C5 -133.0(4) . . . . ?
Cl2 Co1 N3 C5 -46.2(4) . . . . ?
N3 C7 N4 C6 0.0(4) . . . . ?
C9 C7 N4 C6 -175.9(3) . . . . ?
N3 C7 N4 C8 -177.0(3) . . . . ?
C9 C7 N4 C8 7.1(6) . . . . ?
C5 C6 N4 C7 0.4(4) . . . . ?
C5 C6 N4 C8 177.4(4) . . . . ?
C11 C10 N5 N6 -2.0(5) . . . . ?
C9 C10 N5 N6 176.3(3) . . . . ?
C11 C10 N5 Co1 179.7(2) . . . . ?
C9 C10 N5 Co1 -2.0(4) . . . . ?
N1 Co1 N5 C10 45.5(3) . . . . ?
N3 Co1 N5 C10 -42.7(3) . . . . ?
Cl2 Co1 N5 C10 -136.5(3) . . . . ?
Cl1 Co1 N5 C10 137.4(3) . . . . ?
N1 Co1 N5 N6 -132.9(2) . . . . ?
N3 Co1 N5 N6 138.9(2) . . . . ?
Cl2 Co1 N5 N6 45.1(2) . . . . ?
Cl1 Co1 N5 N6 -40.9(2) . . . . ?
C16 C17 N6 N5 2.7(5) . . . . ?
C22 C17 N6 N5 -176.8(3) . . . . ?
C16 C17 N6 Co2 -178.3(2) . . . . ?
C22 C17 N6 Co2 2.2(4) . . . . ?
C10 N5 N6 C17 -1.0(5) . . . . ?
Co1 N5 N6 C17 177.5(2) . . . . ?
C10 N5 N6 Co2 179.9(2) . . . . ?
Co1 N5 N6 Co2 -1.7(3) . . . . ?
N7 Co2 N6 C17 -45.0(3) . . . . ?
N9 Co2 N6 C17 41.6(3) . . . . ?
Cl2 Co2 N6 C17 138.1(3) . . . . ?
Cl1 Co2 N6 C17 -135.2(3) . . . . ?
N7 Co2 N6 N5 134.0(2) . . . . ?
N9 Co2 N6 N5 -139.4(2) . . . . ?
Cl2 Co2 N6 N5 -42.8(2) . . . . ?
Cl1 Co2 N6 N5 43.9(2) . . . . ?
N8 C20 N7 C18 -0.1(4) . . . . ?
C22 C20 N7 C18 177.2(3) . . . . ?
N8 C20 N7 Co2 -171.9(2) . . . . ?
C22 C20 N7 Co2 5.4(4) . . . . ?
C19 C18 N7 C20 -0.2(4) . . . . ?
C19 C18 N7 Co2 169.2(3) . . . . ?
O2 Co2 N7 C20 -135.9(2) . . . . ?
N9 Co2 N7 C20 -45.6(3) . . . . ?
N6 Co2 N7 C20 38.6(2) . . . . ?
Cl1 Co2 N7 C20 129.0(2) . . . . ?
O2 Co2 N7 C18 55.5(3) . . . . ?
N9 Co2 N7 C18 145.9(3) . . . . ?
N6 Co2 N7 C18 -130.0(3) . . . . ?
Cl1 Co2 N7 C18 -39.6(3) . . . . ?
N7 C20 N8 C19 0.4(4) . . . . ?
C22 C20 N8 C19 -176.8(3) . . . . ?
N7 C20 N8 C21 -179.3(3) . . . . ?
C22 C20 N8 C21 3.4(5) . . . . ?
C18 C19 N8 C20 -0.5(4) . . . . ?
C18 C19 N8 C21 179.2(3) . . . . ?
N10 C23 N9 C24 -0.7(4) . . . . ?
C22 C23 N9 C24 -180.0(3) . . . . ?
N10 C23 N9 Co2 178.2(2) . . . . ?
C22 C23 N9 Co2 -1.1(4) . . . . ?
C25 C24 N9 C23 0.6(4) . . . . ?
C25 C24 N9 Co2 -177.9(3) . . . . ?
O2 Co2 N9 C23 143.2(2) . . . . ?
N7 Co2 N9 C23 43.4(2) . . . . ?
N6 Co2 N9 C23 -40.0(2) . . . . ?
Cl2 Co2 N9 C23 -127.2(2) . . . . ?
O2 Co2 N9 C24 -38.4(3) . . . . ?
N7 Co2 N9 C24 -138.2(3) . . . . ?
N6 Co2 N9 C24 138.3(3) . . . . ?
Cl2 Co2 N9 C24 51.2(3) . . . . ?
N9 C23 N10 C25 0.5(4) . . . . ?
C22 C23 N10 C25 179.8(3) . . . . ?
N9 C23 N10 C26 -178.8(3) . . . . ?
C22 C23 N10 C26 0.4(5) . . . . ?
C24 C25 N10 C23 -0.1(4) . . . . ?
C24 C25 N10 C26 179.2(3) . . . . ?
N1 Co1 O1 C27 -48.6(4) . . . . ?
N3 Co1 O1 C27 39.3(4) . . . . ?
Cl2 Co1 O1 C27 133.5(4) . . . . ?
Cl1 Co1 O1 C27 -140.5(4) . . . . ?
N7 Co2 O2 C28 -86.1(4) . . . . ?
N9 Co2 O2 C28 -172.1(4) . . . . ?
Cl2 Co2 O2 C28 91.7(4) . . . . ?
Cl1 Co2 O2 C28 5.0(4) . . . . ?

loop_
_platon_squeeze_void_nr
_platon_squeeze_void_average_x
_platon_squeeze_void_average_y
_platon_squeeze_void_average_z
_platon_squeeze_void_volume
_platon_squeeze_void_count_electrons
1 0.250 0.918 0.000 233.5 72.8
2 0.750 0.418 0.000 233.5 72.8
3 0.500 0.936 0.250 370.9 97.2
4 1.000 0.436 0.250 370.9 97.2
5 0.250 -0.010 0.500 233.5 73.0
6 0.750 0.472 0.500 233.5 73.0
7 0.500 0.064 0.750 371.0 95.1
8 1.000 0.564 0.750 371.0 95.1
